data_2007837
loop_
_publ_author_name
'G\/l\'owka, Marek L.'
'Ksi\;a\.zek, Waldemar'

_publ_section_title
;
2-(1,2-Dihydro-1-oxophthalazin-2-yl)-4,5-dihydroimidazolium Iodide and
2-(1,2-Dihydro-1-oxophthalazin-2-yl)-4,5,6,7-tetrahydro-1,3-diazepinium
Iodide
;
_journal_name_full 'Acta Crystallographica Section C'
_journal_page_first 1691
_journal_page_last 1693
_journal_paper_doi 10.1107/S010827019800701X
_journal_volume 54
_journal_year 1998
_chemical_formula_moiety 'C11 H11 N4 O 1+ , I 1-'
_chemical_formula_sum 'C11 H11 I N4 O'
_chemical_formula_weight 342.14
_chemical_name_systematic
;
2-(4,5-Dihydroimidazol-2-yl)phthalazinone-1 Hydroiodides
;
_space_group_IT_number 2
_symmetry_cell_setting triclinic
_symmetry_space_group_name_Hall '-P 1'
_symmetry_space_group_name_H-M 'P -1'
_audit_creation_method SHELXL-97
_cell_angle_alpha 100.92(3)
_cell_angle_beta 103.27(3)
_cell_angle_gamma 98.88(3)
_cell_formula_units_Z 2
_cell_length_a 7.3030(10)
_cell_length_b 8.583(2)
_cell_length_c 10.489(2)
_cell_measurement_reflns_used 62
_cell_measurement_temperature 293(2)
_cell_measurement_theta_max 33
_cell_measurement_theta_min 4
_cell_volume 614.7(2)
_computing_cell_refinement 'KM-4 software'
_computing_data_collection 'KM-4 software'
_computing_data_reduction 'XDISK in SHELXTL/PC (Sheldrick, 1990a)'
_computing_molecular_graphics 'XP in SHELXTL/PC'
_computing_publication_material SHELXL97
_computing_structure_refinement 'SHELXL97 (Sheldrick, 1997)'
_computing_structure_solution 'SHELXS97 (Sheldrick, 1990b)'
_diffrn_ambient_temperature 293(2)
_diffrn_measured_fraction_theta_full 0.949
_diffrn_measured_fraction_theta_max 0.949
_diffrn_measurement_device_type 'Kuma KM-4'
_diffrn_measurement_method \w-2\q
_diffrn_radiation_monochromator graphite
_diffrn_radiation_source 'fine-focus sealed tube'
_diffrn_radiation_type CuK\a
_diffrn_radiation_wavelength 1.54178
_diffrn_reflns_av_R_equivalents 0.023
_diffrn_reflns_av_sigmaI/netI 0.0208
_diffrn_reflns_limit_h_max 9
_diffrn_reflns_limit_h_min -1
_diffrn_reflns_limit_k_max 10
_diffrn_reflns_limit_k_min -10
_diffrn_reflns_limit_l_max 13
_diffrn_reflns_limit_l_min -13
_diffrn_reflns_number 2991
_diffrn_reflns_theta_full 80.12
_diffrn_reflns_theta_max 80.12
_diffrn_reflns_theta_min 4.45
_diffrn_standards_decay_% 0.02
_diffrn_standards_interval_count 100
_diffrn_standards_number 3
_exptl_absorpt_coefficient_mu 20.40
_exptl_absorpt_correction_T_max 0.213
_exptl_absorpt_correction_T_min 0.070
_exptl_absorpt_correction_type sphere
_exptl_absorpt_process_details ' KM-4 software'
_exptl_crystal_colour yellow
_exptl_crystal_density_diffrn 1.848
_exptl_crystal_density_method 'not measured'
_exptl_crystal_description prism
_exptl_crystal_F_000 332
_exptl_crystal_size_max 0.28
_exptl_crystal_size_mid 0.11
_exptl_crystal_size_min 0.11
_refine_diff_density_max 1.112
_refine_diff_density_min -1.817
_refine_ls_extinction_coef 0.0012(5)
_refine_ls_extinction_method SHELXL97
_refine_ls_goodness_of_fit_ref 1.062
_refine_ls_hydrogen_treatment 'H atoms: see below'
_refine_ls_matrix_type full
_refine_ls_number_parameters 173
_refine_ls_number_reflns 2561
_refine_ls_number_restraints 0
_refine_ls_restrained_S_all 1.062
_refine_ls_R_factor_all 0.047
_refine_ls_R_factor_gt 0.042
_refine_ls_shift/su_max 0.001
_refine_ls_shift/su_mean 0.000
_refine_ls_structure_factor_coef Fsqd
_refine_ls_weighting_details 'w = 1/[\s^2^(Fo^2^)+(0.0832P)^2^+0.6590P] where P = (Fo^2^+2Fc^2^)/3'
_refine_ls_weighting_scheme calc
_refine_ls_wR_factor_obs 0.115
_refine_ls_wR_factor_ref 0.119
_reflns_number_gt 2328
_reflns_number_total 2561
_reflns_threshold_expression I>2\s(I)
_cod_data_source_file ka1276.cif
_cod_data_source_block 1
_cod_depositor_comments
;
The following automatic conversions were performed:

'_refine_ls_weighting_scheme' value 'calc w =
1/[\s^2^(Fo^2^)+(0.0832P)^2^+0.6590P] where P = (Fo^2^+2Fc^2^)/3' was
changed to 'calc'. New tag '_refine_ls_weighting_details' was
created. The value of the new tag was set to 'w =
1/[\s^2^(Fo^2^)+(0.0832P)^2^+0.6590P] where P = (Fo^2^+2Fc^2^)/3'.

Automatic conversion script
Id: cif_fix_values 3143 2015-03-26 13:38:13Z robertas 
;
_cod_database_code 2007837

loop_
_symmetry_equiv_pos_as_xyz
'x, y, z'
'-x, -y, -z'

loop_
_atom_site_label
_atom_site_fract_x
_atom_site_fract_y
_atom_site_fract_z
_atom_site_U_iso_or_equiv
_atom_site_adp_type
_atom_site_calc_flag
_atom_site_refinement_flags
_atom_site_occupancy
_atom_site_disorder_assembly
_atom_site_disorder_group
_atom_site_type_symbol
I 0.86899(4) 0.80295(4) 1.14088(3) 0.05133(17) Uani d . 1 . . I
O1 0.1464(5) 0.3992(5) 0.5134(3) 0.0524(9) Uani d . 1 . . O
C1 0.3070(7) 0.3834(5) 0.5628(4) 0.0423(9) Uani d . 1 . . C
N2 0.4079(6) 0.4706(5) 0.6928(4) 0.0413(8) Uani d . 1 . . N
N3 0.5965(6) 0.4640(5) 0.7618(4) 0.0482(9) Uani d . 1 . . N
C4 0.6797(8) 0.3699(7) 0.6963(6) 0.0523(11) Uani d . 1 . . C
H4 0.8039 0.3636 0.7392 0.039(13) Uiso calc R 1 . . H
C5 0.7024(9) 0.1735(7) 0.4961(7) 0.0605(14) Uani d . 1 . . C
H5 0.8277 0.1699 0.5389 0.08(2) Uiso calc R 1 . . H
C6 0.6137(12) 0.0829(7) 0.3678(7) 0.0704(19) Uani d . 1 . . C
H6 0.6803 0.0173 0.3229 0.059(18) Uiso calc R 1 . . H
C7 0.4267(12) 0.0871(7) 0.3038(6) 0.0676(16) Uani d . 1 . . C
H7 0.3705 0.0239 0.2169 0.11(3) Uiso calc R 1 . . H
C8 0.3218(10) 0.1830(6) 0.3657(5) 0.0572(13) Uani d . 1 . . C
H8 0.1959 0.1844 0.3227 0.07(2) Uiso calc R 1 . . H
C9 0.4119(8) 0.2778(5) 0.4953(5) 0.0442(10) Uani d . 1 . . C
C10 0.5969(8) 0.2728(6) 0.5611(5) 0.0479(11) Uani d . 1 . . C
N21 0.4223(8) 0.6454(6) 0.8977(4) 0.0521(10) Uani d . 1 . . N
H21 0.545(11) 0.660(8) 0.933(7) 0.061(18) Uiso d . 1 . . H
C22 0.3270(7) 0.5714(5) 0.7740(4) 0.0398(9) Uani d . 1 . . C
N23 0.1568(7) 0.6038(5) 0.7375(4) 0.0439(9) Uani d . 1 . . N
H23 0.088(9) 0.575(7) 0.671(7) 0.044(15) Uiso d . 1 . . H
C24 0.1206(9) 0.7152(7) 0.8497(5) 0.0591(14) Uani d . 1 . . C
H14 0.0131 0.6650 0.8779 0.07(2) Uiso calc R 1 . . H
H24 0.0948 0.8145 0.8250 0.09(3) Uiso calc R 1 . . H
C25 0.3062(10) 0.7474(8) 0.9589(5) 0.0624(15) Uani d . 1 . . C
H15 0.3687 0.8611 0.9824 0.12(4) Uiso calc R 1 . . H
H25 0.2838 0.7163 1.0391 0.12(3) Uiso calc R 1 . . H

loop_
_atom_site_aniso_label
_atom_site_aniso_U_11
_atom_site_aniso_U_22
_atom_site_aniso_U_33
_atom_site_aniso_U_12
_atom_site_aniso_U_13
_atom_site_aniso_U_23
I 0.0520(3) 0.0497(2) 0.0446(2) 0.01362(14) 0.00361(14) 0.00108(13)
O1 0.053(2) 0.0550(19) 0.0375(16) 0.0191(16) -0.0046(14) -0.0027(14)
C1 0.055(3) 0.037(2) 0.0301(19) 0.0096(18) 0.0029(17) 0.0051(16)
N2 0.051(2) 0.0406(18) 0.0290(16) 0.0141(16) 0.0031(15) 0.0051(14)
N3 0.051(2) 0.051(2) 0.0364(19) 0.0146(18) 0.0005(16) 0.0057(16)
C4 0.045(3) 0.057(3) 0.051(3) 0.015(2) 0.003(2) 0.014(2)
C5 0.060(4) 0.055(3) 0.075(4) 0.018(3) 0.025(3) 0.021(3)
C6 0.108(5) 0.047(3) 0.077(4) 0.033(3) 0.057(4) 0.011(3)
C7 0.096(5) 0.051(3) 0.050(3) 0.017(3) 0.021(3) -0.004(2)
C8 0.075(4) 0.045(3) 0.044(3) 0.015(2) 0.010(2) 0.000(2)
C9 0.058(3) 0.038(2) 0.037(2) 0.012(2) 0.0111(19) 0.0090(17)
C10 0.063(3) 0.040(2) 0.045(2) 0.011(2) 0.018(2) 0.0152(19)
N21 0.055(3) 0.057(2) 0.0320(18) 0.013(2) -0.0028(17) -0.0014(17)
C22 0.051(3) 0.037(2) 0.0285(18) 0.0118(18) 0.0041(17) 0.0066(15)
N23 0.054(2) 0.046(2) 0.0256(17) 0.0161(17) 0.0004(16) 0.0013(14)
C24 0.062(4) 0.057(3) 0.045(3) 0.020(3) 0.004(2) -0.012(2)
C25 0.071(4) 0.074(4) 0.031(2) 0.026(3) 0.000(2) -0.006(2)

loop_
_atom_type_symbol
_atom_type_description
_atom_type_scat_dispersion_real
_atom_type_scat_dispersion_imag
_atom_type_scat_source
C C 0.0181 0.0091 'International Tables Vol C Tables 4.2.6.8 and 6.1.1.4'
H H 0.0000 0.0000 'International Tables Vol C Tables 4.2.6.8 and 6.1.1.4'
N N 0.0311 0.0180 'International Tables Vol C Tables 4.2.6.8 and 6.1.1.4'
O O 0.0492 0.0322 'International Tables Vol C Tables 4.2.6.8 and 6.1.1.4'
I I -0.3257 6.8362 'International Tables Vol C Tables 4.2.6.8 and 6.1.1.4'

loop_
_geom_angle_atom_site_label_1
_geom_angle_atom_site_label_2
_geom_angle_atom_site_label_3
_geom_angle
_geom_angle_publ_flag
O1 C1 N2 120.5(4) ?
O1 C1 C9 124.8(4) ?
N2 C1 C9 114.7(4) ?
C22 N2 C1 122.4(4) y
C22 N2 N3 111.3(4) y
C1 N2 N3 126.1(4) y
C4 N3 N2 115.6(4) y
N3 C4 C10 125.3(5) ?
N3 C4 H4 117.4 ?
C10 C4 H4 117.4 ?
C6 C5 C10 117.8(6) ?
C6 C5 H5 121.1 ?
C10 C5 H5 121.1 ?
C5 C6 C7 121.3(5) ?
C5 C6 H6 119.3 ?
C7 C6 H6 119.3 ?
C8 C7 C6 121.6(6) ?
C8 C7 H7 119.2 ?
C6 C7 H7 119.2 ?
C7 C8 C9 117.5(6) ?
C7 C8 H8 121.2 ?
C9 C8 H8 121.2 ?
C10 C9 C8 121.5(5) ?
C10 C9 C1 119.5(4) ?
C8 C9 C1 119.1(5) ?
C9 C10 C5 120.2(5) ?
C9 C10 C4 118.8(5) ?
C5 C10 C4 121.0(5) ?
C22 N21 C25 109.6(4) ?
C22 N21 H21 127(5) ?
C25 N21 H21 121(5) ?
N23 C22 N21 113.7(4) ?
N23 C22 N2 125.4(4) y
N21 C22 N2 120.9(4) y
C22 N23 C24 110.1(4) ?
C22 N23 H23 127(5) ?
C24 N23 H23 123(5) ?
N23 C24 C25 103.0(4) ?
N23 C24 H14 111.2 ?
C25 C24 H14 111.2 ?
N23 C24 H24 111.2 ?
C25 C24 H24 111.2 ?
H14 C24 H24 109.1 ?
N21 C25 C24 103.5(4) ?
N21 C25 H15 111.1 ?
C24 C25 H15 111.1 ?
N21 C25 H25 111.1 ?
C24 C25 H25 111.1 ?
H15 C25 H25 109.0 ?

loop_
_geom_bond_atom_site_label_1
_geom_bond_atom_site_label_2
_geom_bond_site_symmetry_2
_geom_bond_distance
_geom_bond_publ_flag
O1 C1 . 1.209(6) y
C1 N2 . 1.395(5) y
C1 C9 . 1.459(7) ?
N2 C22 . 1.390(6) y
N2 N3 . 1.416(6) y
N3 C4 . 1.275(7) y
C4 C10 . 1.440(7) ?
C4 H4 . 0.9300 ?
C5 C6 . 1.372(10) ?
C5 C10 . 1.418(8) ?
C5 H5 . 0.9300 ?
C6 C7 . 1.386(11) ?
C6 H6 . 0.9300 ?
C7 C8 . 1.381(9) ?
C7 H7 . 0.9300 ?
C8 C9 . 1.395(7) ?
C8 H8 . 0.9300 ?
C9 C10 . 1.380(8) ?
N21 C22 . 1.307(6) y
N21 C25 . 1.471(7) ?
N21 H21 . 0.87(8) ?
C22 N23 . 1.303(6) y
N23 C24 . 1.470(6) ?
N23 H23 . 0.73(7) ?
C24 C25 . 1.509(8) ?
C24 H14 . 0.9700 ?
C24 H24 . 0.9700 ?
C25 H15 . 0.9700 ?
C25 H25 . 0.9700 ?

loop_
_geom_hbond_atom_site_label_D
_geom_hbond_atom_site_label_H
_geom_hbond_atom_site_label_A
_geom_hbond_site_symmetry_A
_geom_hbond_distance_DH
_geom_hbond_distance_HA
_geom_hbond_distance_DA
_geom_hbond_angle_DHA
N23 H23 O1 . 0.73(7) 2.19(6) 2.632(5) 121(6)
N21 H21 I . 0.87(8) 2.75(8) 3.534(5) 150(6)
N23 H23 O1 2_566 0.73(7) 2.34(7) 3.018(5) 155(6)
C4 H4 I 2_767 0.93 3.11 3.983(5) 156.6
C5 H5 I 2_767 0.93 3.52 4.287(7) 141.9
C6 H6 I 1_544 0.93 3.10 4.021(5) 172.9

loop_
_geom_torsion_atom_site_label_1
_geom_torsion_atom_site_label_2
_geom_torsion_atom_site_label_3
_geom_torsion_atom_site_label_4
_geom_torsion
_geom_torsion_publ_flag
O1 C1 N2 C22 3.6(7) y
C9 C1 N2 C22 -177.1(4) ?
O1 C1 N2 N3 -179.6(4) ?
C9 C1 N2 N3 -0.3(7) y
C22 N2 N3 C4 177.9(4) ?
C1 N2 N3 C4 0.8(7) y
N2 N3 C4 C10 -0.2(8) ?
C10 C5 C6 C7 -0.4(9) ?
C5 C6 C7 C8 0.3(10) ?
C6 C7 C8 C9 0.8(9) ?
C7 C8 C9 C10 -1.8(8) ?
C7 C8 C9 C1 178.6(5) ?
O1 C1 C9 C10 178.5(5) ?
N2 C1 C9 C10 -0.8(6) ?
O1 C1 C9 C8 -1.9(7) ?
N2 C1 C9 C8 178.8(4) ?
C8 C9 C10 C5 1.8(7) ?
C1 C9 C10 C5 -178.6(4) ?
C8 C9 C10 C4 -178.2(5) ?
C1 C9 C10 C4 1.4(7) ?
C6 C5 C10 C9 -0.7(8) ?
C6 C5 C10 C4 179.3(5) ?
N3 C4 C10 C9 -0.9(8) ?
N3 C4 C10 C5 179.1(5) ?
C25 N21 C22 N23 -1.0(7) ?
C25 N21 C22 N2 178.3(5) ?
C1 N2 C22 N23 -4.1(7) y
N3 N2 C22 N23 178.7(4) ?
C1 N2 C22 N21 176.7(4) ?
N3 N2 C22 N21 -0.5(6) y
N21 C22 N23 C24 -0.7(6) ?
N2 C22 N23 C24 -179.9(5) ?
C22 N23 C24 C25 1.9(6) ?
C22 N21 C25 C24 2.0(7) ?
N23 C24 C25 N21 -2.2(6) ?

loop_
_cod_related_entry_id
_cod_related_entry_database
_cod_related_entry_code
1 ChemSpider 21136784
